data_4021202
loop_
_publ_author_name
'Anton\'in Kl\'asek'
'Vladim\'ir Mrkvi\<cka'
'Andrej Pevec'
'Janez Ko\<smrlj'

_publ_section_title
;
 Novel Tandem Hydration/Cyclodehydration of \a-Thiocyanatoketones
 to 2-Oxo-3-thiazolines. Application to
 Thiazolo[5,4-c]quinoline-2,4(3aH,5H)-dione Synthesis
;
_journal_name_full 'Journal of Organic Chemistry'
_journal_page_first 5646
_journal_page_last 5651
_journal_paper_doi 10.1021/jo0493370
_journal_volume 69
_journal_year 2004
_chemical_formula_sum 'C20 H18 N2 O2 S'
_chemical_formula_weight 350.42
_chemical_melting_point 434.6(5)
_space_group_IT_number 2
_symmetry_cell_setting triclinic
_symmetry_space_group_name_Hall '-P 1'
_symmetry_space_group_name_H-M 'P -1'
_cell_angle_alpha 102.0342(9)
_cell_angle_beta 109.5971(11)
_cell_angle_gamma 97.3298(10)
_cell_formula_units_Z 2
_cell_length_a 8.8288(2)
_cell_length_b 9.2367(2)
_cell_length_c 11.4322(3)
_cell_measurement_temperature 150(2)
_cell_volume 839.01(4)
_diffrn_ambient_temperature 150(2)
_exptl_crystal_density_diffrn 1.387
_cod_depositor_comments
;
The following automatic conversions were performed:

'_chemical_melting_point' value '161 - 162 \%C' was changed to
'434.6(5)' - it was converted from degrees Celsius(C) to Kelvins(K),
the average value was taken and precision was estimated.

Automatic conversion script
Id: cif_fix_values 1646 2011-03-28 12:23:43Z adriana 
;
_cod_database_code 4021202

loop_
_symmetry_equiv_pos_as_xyz
'x, y, z'
'-x, -y, -z'

loop_
_atom_site_label
_atom_site_type_symbol
_atom_site_fract_x
_atom_site_fract_y
_atom_site_fract_z
_atom_site_U_iso_or_equiv
_atom_site_adp_type
_atom_site_occupancy
_atom_site_symmetry_multiplicity
_atom_site_calc_flag
_atom_site_refinement_flags
_atom_site_disorder_assembly
_atom_site_disorder_group
S3 S 0.41591(5) 0.16206(5) 0.84791(4) 0.02104(11) Uani 1 1 d . . .
N1 N 0.65411(15) 0.09867(14) 0.76156(12) 0.0185(3) Uani 1 1 d . . .
N5 N 0.31443(15) 0.24443(14) 0.50223(12) 0.0168(3) Uani 1 1 d . . .
O2 O 0.64300(14) 0.00578(13) 0.93259(11) 0.0261(3) Uani 1 1 d . . .
O4 O 0.15752(13) 0.22880(14) 0.62391(11) 0.0254(3) Uani 1 1 d . . .
C2 C 0.59051(18) 0.07754(17) 0.85724(14) 0.0192(3) Uani 1 1 d . . .
C3A C 0.44798(18) 0.25151(17) 0.72941(14) 0.0169(3) Uani 1 1 d . . .
C4 C 0.29082(18) 0.23483(17) 0.61414(14) 0.0178(3) Uani 1 1 d . . .
C5A C 0.46478(17) 0.23517(16) 0.48382(14) 0.0157(3) Uani 1 1 d . . .
C6 C 0.48130(18) 0.25166(17) 0.36997(14) 0.0184(3) Uani 1 1 d . . .
H6 H 0.3943 0.2757 0.3066 0.022 Uiso 1 1 calc R . .
C7 C 0.62400(19) 0.23310(17) 0.34898(15) 0.0205(3) Uani 1 1 d . . .
H7 H 0.6336 0.2450 0.2710 0.025 Uiso 1 1 calc R . .
C8 C 0.75392(19) 0.19729(17) 0.43976(15) 0.0212(3) Uani 1 1 d . . .
H8 H 0.8507 0.1837 0.4237 0.025 Uiso 1 1 calc R . .
C9 C 0.73957(18) 0.18195(16) 0.55332(15) 0.0191(3) Uani 1 1 d . . .
H9 H 0.8277 0.1584 0.6162 0.023 Uiso 1 1 calc R . .
C9A C 0.59646(18) 0.20078(16) 0.57704(14) 0.0161(3) Uani 1 1 d . . .
C9B C 0.57399(17) 0.17769(16) 0.69238(14) 0.0161(3) Uani 1 1 d . . .
C11 C 0.51807(19) 0.42674(17) 0.78510(14) 0.0195(3) Uani 1 1 d . . .
H11A H 0.5460 0.4660 0.7190 0.023 Uiso 1 1 calc R . .
H11B H 0.4301 0.4751 0.8003 0.023 Uiso 1 1 calc R . .
C12 C 0.66952(19) 0.47569(18) 0.90989(15) 0.0222(3) Uani 1 1 d . . .
H12A H 0.6353 0.4687 0.9830 0.027 Uiso 1 1 calc R . .
H12B H 0.7448 0.4058 0.9054 0.027 Uiso 1 1 calc R . .
C13 C 0.7607(2) 0.63729(18) 0.93418(16) 0.0244(3) Uani 1 1 d . . .
H13A H 0.6831 0.7060 0.9325 0.029 Uiso 1 1 calc R . .
H13B H 0.8011 0.6424 0.8638 0.029 Uiso 1 1 calc R . .
C14 C 0.9062(2) 0.6919(2) 1.06309(17) 0.0324(4) Uani 1 1 d . . .
H14A H 0.8658 0.6971 1.1336 0.049 Uiso 1 1 calc R . .
H14B H 0.9660 0.7927 1.0710 0.049 Uiso 1 1 calc R . .
H14C H 0.9803 0.6210 1.0674 0.049 Uiso 1 1 calc R . .
C21 C 0.17519(17) 0.26285(17) 0.39840(14) 0.0166(3) Uani 1 1 d . . .
C22 C 0.13499(19) 0.40368(18) 0.40787(15) 0.0218(3) Uani 1 1 d . . .
H22 H 0.1978 0.4862 0.4809 0.026 Uiso 1 1 calc R . .
C23 C 0.0017(2) 0.42337(19) 0.30941(16) 0.0254(4) Uani 1 1 d . . .
H23 H -0.0277 0.5193 0.3154 0.031 Uiso 1 1 calc R . .
C24 C -0.08794(19) 0.3026(2) 0.20269(15) 0.0241(3) Uani 1 1 d . . .
H24 H -0.1786 0.3162 0.1352 0.029 Uiso 1 1 calc R . .
C25 C -0.04635(19) 0.16225(19) 0.19370(15) 0.0233(3) Uani 1 1 d . . .
H25 H -0.1084 0.0800 0.1202 0.028 Uiso 1 1 calc R . .
C26 C 0.08600(18) 0.14155(17) 0.29205(15) 0.0199(3) Uani 1 1 d . . .
H26 H 0.1149 0.0454 0.2864 0.024 Uiso 1 1 calc R . .

loop_
_atom_site_aniso_label
_atom_site_aniso_U_11
_atom_site_aniso_U_22
_atom_site_aniso_U_33
_atom_site_aniso_U_23
_atom_site_aniso_U_13
_atom_site_aniso_U_12
S3 0.0203(2) 0.0270(2) 0.0198(2) 0.01079(15) 0.00890(15) 0.00749(15)
N1 0.0169(6) 0.0179(6) 0.0181(6) 0.0044(5) 0.0036(5) 0.0041(5)
N5 0.0124(6) 0.0216(6) 0.0163(6) 0.0061(5) 0.0039(5) 0.0058(5)
O2 0.0273(6) 0.0284(6) 0.0219(6) 0.0123(5) 0.0040(5) 0.0083(5)
O4 0.0162(5) 0.0402(7) 0.0241(6) 0.0125(5) 0.0090(5) 0.0103(5)
C2 0.0181(7) 0.0180(7) 0.0169(7) 0.0032(6) 0.0022(6) 0.0025(6)
C3A 0.0165(7) 0.0207(7) 0.0150(7) 0.0062(6) 0.0065(6) 0.0061(6)
C4 0.0168(7) 0.0197(7) 0.0180(7) 0.0064(6) 0.0061(6) 0.0065(6)
C5A 0.0136(7) 0.0131(6) 0.0193(7) 0.0028(5) 0.0060(6) 0.0019(5)
C6 0.0168(7) 0.0189(7) 0.0178(7) 0.0055(6) 0.0047(6) 0.0021(6)
C7 0.0204(8) 0.0208(7) 0.0204(8) 0.0044(6) 0.0097(6) 0.0010(6)
C8 0.0168(7) 0.0214(8) 0.0274(8) 0.0047(6) 0.0119(6) 0.0034(6)
C9 0.0152(7) 0.0172(7) 0.0245(8) 0.0061(6) 0.0063(6) 0.0047(6)
C9A 0.0151(7) 0.0152(7) 0.0171(7) 0.0039(6) 0.0051(6) 0.0033(5)
C9B 0.0127(7) 0.0142(7) 0.0176(7) 0.0020(5) 0.0029(6) 0.0018(5)
C11 0.0210(7) 0.0198(7) 0.0184(7) 0.0056(6) 0.0066(6) 0.0082(6)
C12 0.0207(8) 0.0226(8) 0.0201(8) 0.0045(6) 0.0035(6) 0.0070(6)
C13 0.0260(8) 0.0240(8) 0.0213(8) 0.0026(6) 0.0091(7) 0.0043(7)
C14 0.0266(9) 0.0311(9) 0.0300(9) -0.0028(7) 0.0062(7) 0.0034(7)
C21 0.0131(7) 0.0223(7) 0.0155(7) 0.0066(6) 0.0050(6) 0.0058(6)
C22 0.0219(8) 0.0205(8) 0.0218(8) 0.0051(6) 0.0067(6) 0.0058(6)
C23 0.0273(8) 0.0259(8) 0.0301(9) 0.0142(7) 0.0122(7) 0.0145(7)
C24 0.0168(7) 0.0378(9) 0.0221(8) 0.0163(7) 0.0062(6) 0.0106(7)
C25 0.0180(7) 0.0297(8) 0.0176(7) 0.0050(6) 0.0029(6) 0.0017(6)
C26 0.0178(7) 0.0201(7) 0.0217(8) 0.0065(6) 0.0061(6) 0.0057(6)

loop_
_geom_bond_atom_site_label_1
_geom_bond_atom_site_label_2
_geom_bond_distance
_geom_bond_site_symmetry_2
_geom_bond_publ_flag
S3 C2 1.7968(16) . ?
S3 C3A 1.8062(15) . ?
N1 C9B 1.2868(19) . ?
N1 C2 1.422(2) . ?
N5 C4 1.3819(19) . ?
N5 C5A 1.4221(18) . ?
N5 C21 1.4518(18) . ?
O2 C2 1.2021(19) . ?
O4 C4 1.2144(18) . ?
C3A C9B 1.507(2) . ?
C3A C4 1.523(2) . ?
C3A C11 1.568(2) . ?
C5A C6 1.394(2) . ?
C5A C9A 1.412(2) . ?
C6 C7 1.384(2) . ?
C6 H6 0.9500 . ?
C7 C8 1.394(2) . ?
C7 H7 0.9500 . ?
C8 C9 1.380(2) . ?
C8 H8 0.9500 . ?
C9 C9A 1.402(2) . ?
C9 H9 0.9500 . ?
C9A C9B 1.451(2) . ?
C11 C12 1.525(2) . ?
C11 H11A 0.9900 . ?
C11 H11B 0.9900 . ?
C12 C13 1.525(2) . ?
C12 H12A 0.9900 . ?
C12 H12B 0.9900 . ?
C13 C14 1.527(2) . ?
C13 H13A 0.9900 . ?
C13 H13B 0.9900 . ?
C14 H14A 0.9800 . ?
C14 H14B 0.9800 . ?
C14 H14C 0.9800 . ?
C21 C22 1.384(2) . ?
C21 C26 1.385(2) . ?
C22 C23 1.391(2) . ?
C22 H22 0.9500 . ?
C23 C24 1.385(2) . ?
C23 H23 0.9500 . ?
C24 C25 1.385(2) . ?
C24 H24 0.9500 . ?
C25 C26 1.390(2) . ?
C25 H25 0.9500 . ?
C26 H26 0.9500 . ?

loop_
_cod_related_entry_id
_cod_related_entry_database
_cod_related_entry_code
1 ChemSpider 9648399
